data_7045161
loop_
_publ_author_name
'Horn, Julian'
'Widera, Anna'
'Litters, Sebastian'
'Kaifer, Elisabeth'
'Himmel, Hans-J\"org'

_publ_section_title
;
 Tuning the nucleophilicity of electron-rich diborane(4) compounds with
 bridging guanidinate substituents by substitution.
;
_journal_issue 6
_journal_name_full 'Dalton transactions (Cambridge, England : 2003)'
_journal_page_first 2009
_journal_page_last 2017
_journal_paper_doi 10.1039/c7dt04433j
_journal_volume 47
_journal_year 2018
_chemical_formula_sum 'C18 H36 B2 N8'
_chemical_formula_weight 386.17
_space_group_crystal_system monoclinic
_space_group_IT_number 14
_space_group_name_Hall '-P 2yn'
_space_group_name_H-M_alt 'P 1 21/n 1'
_symmetry_space_group_name_Hall '-P 2yn'
_symmetry_space_group_name_H-M 'P 1 21/n 1'
_atom_sites_solution_hydrogens geom
_audit_creation_method SHELXL-2017/1
_audit_update_record
;
2017-12-19 deposited with the CCDC.
2017-12-26 downloaded from the CCDC.
;
_cell_angle_alpha 90
_cell_angle_beta 96.01(3)
_cell_angle_gamma 90
_cell_formula_units_Z 4
_cell_length_a 13.837(3)
_cell_length_b 9.5390(19)
_cell_length_c 15.937(3)
_cell_measurement_reflns_used 1335
_cell_measurement_temperature 100
_cell_measurement_theta_max 26.0
_cell_measurement_theta_min 1.0
_cell_volume 2092.0(7)
_computing_cell_refinement 'DENZO/SCALEPACK (Bruker AXS, 1997-2009)'
_computing_data_collection 'COLLECT (Bruker AXS, 1997-2009)'
_computing_data_reduction 'DENZO/SCALEPACK (Bruker AXS, 1997-2009)'
_computing_molecular_graphics 'XPMA (Zsolnai, Huttner, 1994)'
_computing_publication_material 'SHELXL-2017/1 (Sheldrick, 2017)'
_computing_structure_refinement 'SHELXL-2017/1 (Sheldrick, 2017)'
_computing_structure_solution 'SHELXS-97 (Sheldrick, 1990)'
_diffrn_ambient_temperature 100
_diffrn_measured_fraction_theta_full 0.999
_diffrn_measured_fraction_theta_max 0.997
_diffrn_measurement_device_type 'NONIUS KAPPA CCD'
_diffrn_measurement_method 'O-Scan    '
_diffrn_radiation_monochromator graphite
_diffrn_radiation_source 'fine-focus sealed tube'
_diffrn_radiation_type MoK\a
_diffrn_radiation_wavelength 0.71073
_diffrn_reflns_av_R_equivalents 0.0381
_diffrn_reflns_av_unetI/netI 0.0523
_diffrn_reflns_Laue_measured_fraction_full 0.999
_diffrn_reflns_Laue_measured_fraction_max 0.997
_diffrn_reflns_limit_h_max 18
_diffrn_reflns_limit_h_min -17
_diffrn_reflns_limit_k_max 12
_diffrn_reflns_limit_k_min -11
_diffrn_reflns_limit_l_max 20
_diffrn_reflns_limit_l_min -20
_diffrn_reflns_number 9037
_diffrn_reflns_point_group_measured_fraction_full 0.999
_diffrn_reflns_point_group_measured_fraction_max 0.997
_diffrn_reflns_theta_full 25.242
_diffrn_reflns_theta_max 27.538
_diffrn_reflns_theta_min 2.598
_exptl_absorpt_coefficient_mu 0.076
_exptl_absorpt_correction_type none
_exptl_crystal_colour colourless
_exptl_crystal_density_diffrn 1.226
_exptl_crystal_density_method 'not measured'
_exptl_crystal_description 'box shaped'
_exptl_crystal_F_000 840
_exptl_crystal_size_max 0.40
_exptl_crystal_size_mid 0.40
_exptl_crystal_size_min 0.30
_refine_diff_density_max 0.356
_refine_diff_density_min -0.214
_refine_diff_density_rms 0.044
_refine_ls_extinction_method none
_refine_ls_goodness_of_fit_ref 1.031
_refine_ls_hydrogen_treatment constr
_refine_ls_matrix_type full
_refine_ls_number_parameters 257
_refine_ls_number_reflns 4811
_refine_ls_number_restraints 0
_refine_ls_restrained_S_all 1.031
_refine_ls_R_factor_all 0.0944
_refine_ls_R_factor_gt 0.0546
_refine_ls_shift/su_max 0.000
_refine_ls_shift/su_mean 0.000
_refine_ls_structure_factor_coef Fsqd
_refine_ls_weighting_details 'w=1/[\s^2^(Fo^2^)+(0.0688P)^2^+0.3669P] where P=(Fo^2^+2Fc^2^)/3'
_refine_ls_weighting_scheme calc
_refine_ls_wR_factor_gt 0.1249
_refine_ls_wR_factor_ref 0.1423
_reflns_Friedel_coverage 0.000
_reflns_number_gt 3176
_reflns_number_total 4811
_reflns_threshold_expression 'I > 2\s(I)'
_cod_data_source_file c7dt04433j1.cif
_cod_data_source_block jh124_2
_cod_depositor_comments 'Adding full bibliography for 7045160--7045163.cif.'
_cod_database_code 7045161
_shelx_shelxl_version_number 2017/1
_shelx_space_group_comment
;
The symmetry employed for this shelxl refinement is uniquely defined
by the following loop, which should always be used as a source of
symmetry information in preference to the above space-group names.
They are only intended as comments.
;

loop_
_space_group_symop_operation_xyz
'x, y, z'
'-x+1/2, y+1/2, -z+1/2'
'-x, -y, -z'
'x-1/2, -y-1/2, z-1/2'

loop_
_atom_site_label
_atom_site_type_symbol
_atom_site_fract_x
_atom_site_fract_y
_atom_site_fract_z
_atom_site_U_iso_or_equiv
_atom_site_adp_type
_atom_site_occupancy
_atom_site_site_symmetry_order
_atom_site_calc_flag
_atom_site_refinement_flags_posn
_atom_site_refinement_flags_adp
N1 N 0.63588(11) 0.19327(14) 0.08322(8) 0.0310(3) Uani 1 1 d . .
N2 N 0.60317(11) 0.24447(15) -0.05563(9) 0.0306(3) Uani 1 1 d . .
N3 N 0.47179(11) 0.20515(15) 0.02468(9) 0.0334(4) Uani 1 1 d . .
N4 N 0.79597(11) 0.06863(16) 0.05244(8) 0.0327(4) Uani 1 1 d . .
N5 N 0.76054(11) 0.11862(14) -0.08626(9) 0.0309(3) Uani 1 1 d . .
N6 N 0.84544(11) -0.09049(15) -0.04857(9) 0.0339(4) Uani 1 1 d . .
N7 N 0.79909(11) 0.29503(16) 0.13417(9) 0.0358(4) Uani 1 1 d . .
N8 N 0.74444(11) 0.37985(14) -0.10107(9) 0.0326(4) Uani 1 1 d . .
B1 B 0.74366(15) 0.2156(2) 0.06045(12) 0.0308(4) Uani 1 1 d . .
B2 B 0.71754(15) 0.2542(2) -0.04790(12) 0.0301(4) Uani 1 1 d . .
C1 C 0.56833(13) 0.21292(17) 0.01722(10) 0.0292(4) Uani 1 1 d . .
C2 C 0.60815(14) 0.1534(2) 0.16585(11) 0.0348(4) Uani 1 1 d . .
H2A H 0.653104 0.195462 0.209494 0.042 Uiso 1 1 calc R U
H2B H 0.612741 0.052395 0.172032 0.042 Uiso 1 1 calc R U
C3 C 0.50560(14) 0.1998(2) 0.17750(11) 0.0381(4) Uani 1 1 d . .
H3A H 0.485509 0.158938 0.228645 0.046 Uiso 1 1 calc R U
H3B H 0.503339 0.301030 0.182688 0.046 Uiso 1 1 calc R U
C4 C 0.43767(14) 0.1527(2) 0.10197(11) 0.0376(4) Uani 1 1 d . .
H4A H 0.434920 0.051124 0.100344 0.045 Uiso 1 1 calc R U
H4B H 0.372686 0.187697 0.106911 0.045 Uiso 1 1 calc R U
C5 C 0.40149(14) 0.21036(19) -0.04987(12) 0.0375(4) Uani 1 1 d . .
H5A H 0.339842 0.245034 -0.034484 0.045 Uiso 1 1 calc R U
H5B H 0.391205 0.116728 -0.072824 0.045 Uiso 1 1 calc R U
C6 C 0.43764(14) 0.3053(2) -0.11582(11) 0.0392(5) Uani 1 1 d . .
H6A H 0.393599 0.301026 -0.167277 0.047 Uiso 1 1 calc R U
H6B H 0.439855 0.401354 -0.095790 0.047 Uiso 1 1 calc R U
C7 C 0.53787(13) 0.2592(2) -0.13347(11) 0.0346(4) Uani 1 1 d . .
H7A H 0.533272 0.170160 -0.163010 0.042 Uiso 1 1 calc R U
H7B H 0.564567 0.327514 -0.169796 0.042 Uiso 1 1 calc R U
C8 C 0.80091(13) 0.02985(17) -0.02781(10) 0.0299(4) Uani 1 1 d . .
C9 C 0.83404(14) -0.0227(2) 0.12141(11) 0.0390(4) Uani 1 1 d . .
H9A H 0.782404 -0.082837 0.137246 0.047 Uiso 1 1 calc R U
H9B H 0.856948 0.033868 0.170031 0.047 Uiso 1 1 calc R U
C10 C 0.91617(15) -0.1118(2) 0.09658(12) 0.0432(5) Uani 1 1 d . .
H10A H 0.971785 -0.052801 0.089332 0.052 Uiso 1 1 calc R U
H10B H 0.935230 -0.178693 0.141095 0.052 Uiso 1 1 calc R U
C11 C 0.88623(14) -0.1885(2) 0.01626(12) 0.0395(5) Uani 1 1 d . .
H11A H 0.942126 -0.235524 -0.002796 0.047 Uiso 1 1 calc R U
H11B H 0.838167 -0.259041 0.025977 0.047 Uiso 1 1 calc R U
C12 C 0.83972(14) -0.13699(19) -0.13680(11) 0.0364(4) Uani 1 1 d . .
H12A H 0.783259 -0.196694 -0.149061 0.044 Uiso 1 1 calc R U
H12B H 0.897013 -0.191687 -0.145198 0.044 Uiso 1 1 calc R U
C13 C 0.83260(14) -0.01400(19) -0.19651(11) 0.0379(4) Uani 1 1 d . .
H13A H 0.893902 0.036178 -0.191876 0.045 Uiso 1 1 calc R U
H13B H 0.819171 -0.047129 -0.254099 0.045 Uiso 1 1 calc R U
C14 C 0.75269(14) 0.08282(19) -0.17559(10) 0.0343(4) Uani 1 1 d . .
H14A H 0.755039 0.168099 -0.208465 0.041 Uiso 1 1 calc R U
H14B H 0.690386 0.038314 -0.191292 0.041 Uiso 1 1 calc R U
C15 C 0.75634(16) 0.4265(2) 0.15684(12) 0.0433(5) Uani 1 1 d . .
H15A H 0.785677 0.455912 0.211241 0.065 Uiso 1 1 calc R U
H15B H 0.687740 0.414225 0.158719 0.065 Uiso 1 1 calc R U
H15C H 0.767270 0.496460 0.115575 0.065 Uiso 1 1 calc R U
C16 C 0.90203(14) 0.3139(2) 0.12972(12) 0.0465(5) Uani 1 1 d . .
H16A H 0.912001 0.385605 0.089269 0.070 Uiso 1 1 calc R U
H16B H 0.929840 0.227470 0.112800 0.070 Uiso 1 1 calc R U
H16C H 0.932650 0.341014 0.184129 0.070 Uiso 1 1 calc R U
C17 C 0.70319(15) 0.51184(19) -0.07769(12) 0.0411(5) Uani 1 1 d . .
H17A H 0.735926 0.543122 -0.024919 0.062 Uiso 1 1 calc R U
H17B H 0.635307 0.499501 -0.072098 0.062 Uiso 1 1 calc R U
H17C H 0.710974 0.580457 -0.120529 0.062 Uiso 1 1 calc R U
C18 C 0.84727(14) 0.3983(2) -0.10865(12) 0.0413(5) Uani 1 1 d . .
H18A H 0.855552 0.465225 -0.152297 0.062 Uiso 1 1 calc R U
H18B H 0.875057 0.310164 -0.122621 0.062 Uiso 1 1 calc R U
H18C H 0.879228 0.431591 -0.056055 0.062 Uiso 1 1 calc R U

loop_
_atom_site_aniso_label
_atom_site_aniso_U_11
_atom_site_aniso_U_22
_atom_site_aniso_U_33
_atom_site_aniso_U_23
_atom_site_aniso_U_13
_atom_site_aniso_U_12
N1 0.0329(8) 0.0337(8) 0.0269(7) 0.0002(6) 0.0051(6) 0.0001(6)
N2 0.0314(8) 0.0327(8) 0.0275(7) 0.0010(6) 0.0020(6) 0.0001(6)
N3 0.0287(8) 0.0368(8) 0.0352(8) 0.0004(6) 0.0050(6) 0.0001(6)
N4 0.0334(9) 0.0386(8) 0.0264(7) 0.0023(6) 0.0038(6) 0.0046(7)
N5 0.0361(9) 0.0311(8) 0.0259(7) 0.0002(6) 0.0052(6) 0.0022(6)
N6 0.0355(9) 0.0335(8) 0.0330(8) 0.0013(6) 0.0046(7) 0.0052(7)
N7 0.0322(9) 0.0445(9) 0.0307(8) -0.0054(7) 0.0031(6) 0.0001(7)
N8 0.0362(9) 0.0299(8) 0.0323(8) 0.0000(6) 0.0067(7) -0.0005(6)
B1 0.0290(11) 0.0361(11) 0.0277(10) 0.0000(8) 0.0049(8) 0.0006(8)
B2 0.0306(11) 0.0302(10) 0.0300(10) -0.0027(8) 0.0049(8) -0.0003(8)
C1 0.0320(10) 0.0256(8) 0.0308(9) -0.0028(7) 0.0065(7) 0.0013(7)
C2 0.0387(11) 0.0383(10) 0.0280(9) 0.0020(7) 0.0067(8) 0.0009(8)
C3 0.0412(11) 0.0396(10) 0.0355(10) 0.0006(8) 0.0127(8) -0.0003(8)
C4 0.0357(11) 0.0369(10) 0.0421(11) 0.0029(8) 0.0128(9) 0.0003(8)
C5 0.0300(10) 0.0386(10) 0.0433(11) -0.0069(8) 0.0017(8) 0.0011(8)
C6 0.0365(11) 0.0421(11) 0.0379(10) -0.0009(8) -0.0020(8) 0.0062(9)
C7 0.0369(11) 0.0368(10) 0.0295(9) 0.0022(7) 0.0006(8) 0.0009(8)
C8 0.0280(9) 0.0311(9) 0.0315(9) -0.0002(7) 0.0071(7) -0.0010(7)
C9 0.0394(11) 0.0467(11) 0.0308(9) 0.0049(8) 0.0037(8) 0.0066(9)
C10 0.0442(12) 0.0432(11) 0.0409(11) 0.0051(9) -0.0018(9) 0.0050(9)
C11 0.0371(11) 0.0391(10) 0.0431(11) 0.0068(8) 0.0083(8) 0.0085(9)
C12 0.0362(11) 0.0371(10) 0.0372(10) -0.0042(8) 0.0098(8) 0.0037(8)
C13 0.0405(11) 0.0422(10) 0.0318(10) -0.0034(8) 0.0085(8) -0.0002(9)
C14 0.0406(11) 0.0366(10) 0.0262(9) -0.0012(7) 0.0055(8) 0.0010(8)
C15 0.0480(12) 0.0464(11) 0.0355(10) -0.0102(8) 0.0054(9) -0.0048(9)
C16 0.0378(12) 0.0620(13) 0.0387(11) -0.0078(10) 0.0000(9) -0.0065(10)
C17 0.0537(13) 0.0324(10) 0.0381(10) -0.0005(8) 0.0098(9) -0.0015(9)
C18 0.0414(12) 0.0440(11) 0.0395(10) 0.0033(8) 0.0089(9) -0.0075(9)

loop_
_atom_type_symbol
_atom_type_description
_atom_type_scat_dispersion_real
_atom_type_scat_dispersion_imag
_atom_type_scat_source
C C 0.0033 0.0016 'International Tables Vol C Tables 4.2.6.8 and 6.1.1.4'
H H 0.0000 0.0000 'International Tables Vol C Tables 4.2.6.8 and 6.1.1.4'
B B 0.0013 0.0007 'International Tables Vol C Tables 4.2.6.8 and 6.1.1.4'
N N 0.0061 0.0033 'International Tables Vol C Tables 4.2.6.8 and 6.1.1.4'

loop_
_geom_angle_atom_site_label_1
_geom_angle_atom_site_label_2
_geom_angle_atom_site_label_3
_geom_angle
C1 N1 C2 120.99(15)
C1 N1 B1 113.30(14)
C2 N1 B1 125.71(14)
C1 N2 C7 120.74(15)
C1 N2 B2 113.30(14)
C7 N2 B2 125.88(14)
C1 N3 C4 120.24(15)
C1 N3 C5 120.47(15)
C4 N3 C5 117.06(15)
C8 N4 C9 120.28(15)
C8 N4 B1 112.92(14)
C9 N4 B1 126.77(14)
C8 N5 C14 121.02(14)
C8 N5 B2 113.41(14)
C14 N5 B2 125.42(14)
C8 N6 C11 121.26(15)
C8 N6 C12 120.50(14)
C11 N6 C12 117.49(14)
C16 N7 C15 109.58(15)
C16 N7 B1 116.12(14)
C15 N7 B1 115.74(15)
C17 N8 C18 109.43(15)
C17 N8 B2 114.32(14)
C18 N8 B2 115.90(15)
N7 B1 N1 107.32(14)
N7 B1 N4 107.57(15)
N1 B1 N4 110.33(14)
N7 B1 B2 132.87(16)
N1 B1 B2 98.67(13)
N4 B1 B2 98.85(13)
N8 B2 N5 107.68(14)
N8 B2 N2 107.59(14)
N5 B2 N2 109.77(14)
N8 B2 B1 131.75(15)
N5 B2 B1 99.28(13)
N2 B2 B1 99.49(13)
N2 C1 N1 115.22(15)
N2 C1 N3 122.45(16)
N1 C1 N3 122.30(15)
N1 C2 C3 111.85(14)
N1 C2 H2A 109.2
C3 C2 H2A 109.2
N1 C2 H2B 109.2
C3 C2 H2B 109.2
H2A C2 H2B 107.9
C4 C3 C2 109.07(15)
C4 C3 H3A 109.9
C2 C3 H3A 109.9
C4 C3 H3B 109.9
C2 C3 H3B 109.9
H3A C3 H3B 108.3
N3 C4 C3 109.98(15)
N3 C4 H4A 109.7
C3 C4 H4A 109.7
N3 C4 H4B 109.7
C3 C4 H4B 109.7
H4A C4 H4B 108.2
N3 C5 C6 110.27(15)
N3 C5 H5A 109.6
C6 C5 H5A 109.6
N3 C5 H5B 109.6
C6 C5 H5B 109.6
H5A C5 H5B 108.1
C7 C6 C5 109.44(15)
C7 C6 H6A 109.8
C5 C6 H6A 109.8
C7 C6 H6B 109.8
C5 C6 H6B 109.8
H6A C6 H6B 108.2
N2 C7 C6 111.59(14)
N2 C7 H7A 109.3
C6 C7 H7A 109.3
N2 C7 H7B 109.3
C6 C7 H7B 109.3
H7A C7 H7B 108.0
N5 C8 N4 115.51(15)
N5 C8 N6 122.14(15)
N4 C8 N6 122.34(16)
N4 C9 C10 111.26(15)
N4 C9 H9A 109.4
C10 C9 H9A 109.4
N4 C9 H9B 109.4
C10 C9 H9B 109.4
H9A C9 H9B 108.0
C11 C10 C9 110.63(16)
C11 C10 H10A 109.5
C9 C10 H10A 109.5
C11 C10 H10B 109.5
C9 C10 H10B 109.5
H10A C10 H10B 108.1
N6 C11 C10 110.13(16)
N6 C11 H11A 109.6
C10 C11 H11A 109.6
N6 C11 H11B 109.6
C10 C11 H11B 109.6
H11A C11 H11B 108.1
N6 C12 C13 111.27(14)
N6 C12 H12A 109.4
C13 C12 H12A 109.4
N6 C12 H12B 109.4
C13 C12 H12B 109.4
H12A C12 H12B 108.0
C14 C13 C12 109.80(15)
C14 C13 H13A 109.7
C12 C13 H13A 109.7
C14 C13 H13B 109.7
C12 C13 H13B 109.7
H13A C13 H13B 108.2
N5 C14 C13 112.28(15)
N5 C14 H14A 109.1
C13 C14 H14A 109.1
N5 C14 H14B 109.1
C13 C14 H14B 109.1
H14A C14 H14B 107.9
N7 C15 H15A 109.5
N7 C15 H15B 109.5
H15A C15 H15B 109.5
N7 C15 H15C 109.5
H15A C15 H15C 109.5
H15B C15 H15C 109.5
N7 C16 H16A 109.5
N7 C16 H16B 109.5
H16A C16 H16B 109.5
N7 C16 H16C 109.5
H16A C16 H16C 109.5
H16B C16 H16C 109.5
N8 C17 H17A 109.5
N8 C17 H17B 109.5
H17A C17 H17B 109.5
N8 C17 H17C 109.5
H17A C17 H17C 109.5
H17B C17 H17C 109.5
N8 C18 H18A 109.5
N8 C18 H18B 109.5
H18A C18 H18B 109.5
N8 C18 H18C 109.5
H18A C18 H18C 109.5
H18B C18 H18C 109.5

loop_
_geom_bond_atom_site_label_1
_geom_bond_atom_site_label_2
_geom_bond_distance
N1 C1 1.345(2)
N1 C2 1.460(2)
N1 B1 1.586(3)
N2 C1 1.337(2)
N2 C7 1.463(2)
N2 B2 1.577(3)
N3 C1 1.356(2)
N3 C4 1.453(2)
N3 C5 1.455(2)
N4 C8 1.340(2)
N4 C9 1.457(2)
N4 B1 1.589(2)
N5 C8 1.337(2)
N5 C14 1.457(2)
N5 B2 1.574(2)
N6 C8 1.360(2)
N6 C11 1.462(2)
N6 C12 1.469(2)
N7 C16 1.445(2)
N7 C15 1.448(2)
N7 B1 1.534(2)
N8 C17 1.447(2)
N8 C18 1.451(2)
N8 B2 1.536(2)
B1 B2 1.766(3)
C2 C3 1.516(3)
C2 H2A 0.9700
C2 H2B 0.9700
C3 C4 1.516(3)
C3 H3A 0.9700
C3 H3B 0.9700
C4 H4A 0.9700
C4 H4B 0.9700
C5 C6 1.511(3)
C5 H5A 0.9700
C5 H5B 0.9700
C6 C7 1.509(3)
C6 H6A 0.9700
C6 H6B 0.9700
C7 H7A 0.9700
C7 H7B 0.9700
C9 C10 1.505(3)
C9 H9A 0.9700
C9 H9B 0.9700
C10 C11 1.495(3)
C10 H10A 0.9700
C10 H10B 0.9700
C11 H11A 0.9700
C11 H11B 0.9700
C12 C13 1.507(3)
C12 H12A 0.9700
C12 H12B 0.9700
C13 C14 1.505(3)
C13 H13A 0.9700
C13 H13B 0.9700
C14 H14A 0.9700
C14 H14B 0.9700
C15 H15A 0.9600
C15 H15B 0.9600
C15 H15C 0.9600
C16 H16A 0.9600
C16 H16B 0.9600
C16 H16C 0.9600
C17 H17A 0.9600
C17 H17B 0.9600
C17 H17C 0.9600
C18 H18A 0.9600
C18 H18B 0.9600
C18 H18C 0.9600

loop_
_geom_torsion_atom_site_label_1
_geom_torsion_atom_site_label_2
_geom_torsion_atom_site_label_3
_geom_torsion_atom_site_label_4
_geom_torsion
C16 N7 B1 N1 174.04(15)
C15 N7 B1 N1 -55.37(19)
C16 N7 B1 N4 55.3(2)
C15 N7 B1 N4 -174.08(14)
C16 N7 B1 B2 -65.6(3)
C15 N7 B1 B2 65.0(3)
C1 N1 B1 N7 139.11(15)
C2 N1 B1 N7 -41.8(2)
C1 N1 B1 N4 -103.97(16)
C2 N1 B1 N4 75.2(2)
C1 N1 B1 B2 -1.11(17)
C2 N1 B1 B2 178.02(15)
C8 N4 B1 N7 -140.57(15)
C9 N4 B1 N7 41.1(2)
C8 N4 B1 N1 102.66(16)
C9 N4 B1 N1 -75.6(2)
C8 N4 B1 B2 -0.08(18)
C9 N4 B1 B2 -178.36(16)
C17 N8 B2 N5 175.30(15)
C18 N8 B2 N5 -55.99(19)
C17 N8 B2 N2 57.04(19)
C18 N8 B2 N2 -174.25(13)
C17 N8 B2 B1 -63.9(2)
C18 N8 B2 B1 64.8(2)
C8 N5 B2 N8 138.04(15)
C14 N5 B2 N8 -46.5(2)
C8 N5 B2 N2 -105.12(17)
C14 N5 B2 N2 70.4(2)
C8 N5 B2 B1 -1.45(19)
C14 N5 B2 B1 174.04(15)
C1 N2 B2 N8 -139.46(14)
C7 N2 B2 N8 44.0(2)
C1 N2 B2 N5 103.64(16)
C7 N2 B2 N5 -73.0(2)
C1 N2 B2 B1 0.12(17)
C7 N2 B2 B1 -176.48(15)
N7 B1 B2 N8 1.0(3)
N1 B1 B2 N8 124.58(19)
N4 B1 B2 N8 -123.12(19)
N7 B1 B2 N5 125.0(2)
N1 B1 B2 N5 -111.47(14)
N4 B1 B2 N5 0.82(16)
N7 B1 B2 N2 -123.0(2)
N1 B1 B2 N2 0.54(15)
N4 B1 B2 N2 112.83(14)
C7 N2 C1 N1 175.88(14)
B2 N2 C1 N1 -0.9(2)
C7 N2 C1 N3 -5.9(2)
B2 N2 C1 N3 177.31(15)
C2 N1 C1 N2 -177.81(14)
B1 N1 C1 N2 1.4(2)
C2 N1 C1 N3 4.0(2)
B1 N1 C1 N3 -176.86(15)
C4 N3 C1 N2 171.89(16)
C5 N3 C1 N2 9.3(2)
C4 N3 C1 N1 -10.0(2)
C5 N3 C1 N1 -172.60(15)
C1 N1 C2 C3 -25.3(2)
B1 N1 C2 C3 155.60(15)
N1 C2 C3 C4 50.2(2)
C1 N3 C4 C3 36.4(2)
C5 N3 C4 C3 -160.45(15)
C2 C3 C4 N3 -55.3(2)
C1 N3 C5 C6 -34.0(2)
C4 N3 C5 C6 162.90(15)
N3 C5 C6 C7 53.85(19)
C1 N2 C7 C6 27.9(2)
B2 N2 C7 C6 -155.73(16)
C5 C6 C7 N2 -51.2(2)
C14 N5 C8 N4 -174.09(15)
B2 N5 C8 N4 1.6(2)
C14 N5 C8 N6 7.0(3)
B2 N5 C8 N6 -177.29(15)
C9 N4 C8 N5 177.49(16)
B1 N4 C8 N5 -0.9(2)
C9 N4 C8 N6 -3.6(3)
B1 N4 C8 N6 177.98(15)
C11 N6 C8 N5 -177.90(16)
C12 N6 C8 N5 -8.1(3)
C11 N6 C8 N4 3.3(3)
C12 N6 C8 N4 173.09(16)
C8 N4 C9 C10 28.8(2)
B1 N4 C9 C10 -153.02(17)
N4 C9 C10 C11 -52.8(2)
C8 N6 C11 C10 -28.1(2)
C12 N6 C11 C10 161.79(16)
C9 C10 C11 N6 51.9(2)
C8 N6 C12 C13 30.9(2)
C11 N6 C12 C13 -158.88(16)
N6 C12 C13 C14 -50.9(2)
C8 N5 C14 C13 -29.1(2)
B2 N5 C14 C13 155.70(16)
C12 C13 C14 N5 50.3(2)
